data_4111080
loop_
_publ_author_name
'Eric Block'
'Evgeny V. Dikarev'
'Richard S. Glass'
'Jin Jin'
'Bo Li'
'Xiaojie Li'
'Shao-Zhong Zhang'

_publ_section_title
;
 Synthesis, Structure, and Chemistry of New, Mixed Group 14 and 16
 Heterocycles: Nucleophile-Induced Ring Contraction of Mesocyclic
 Dications
;
_journal_name_full 'Journal of the American Chemical Society'
_journal_page_first 14949
_journal_page_last 14961
_journal_paper_doi 10.1021/ja065037j
_journal_volume 128
_journal_year 2006
_chemical_formula_moiety 'S2 (C H2)4 (Si (C H3)2)2'
_chemical_formula_sum 'C8 H20 S2 Si2'
_chemical_formula_weight 236.54
_chemical_name_systematic
; 
 3,3,7,7-Tetramethyl-1,5-dithia-3,7-disilocane  
;
_space_group_IT_number 2
_symmetry_cell_setting triclinic
_symmetry_space_group_name_Hall '-P 1'
_symmetry_space_group_name_H-M 'P -1'
_atom_sites_solution_hydrogens difmap
_atom_sites_solution_primary direct
_atom_sites_solution_secondary difmap
_audit_creation_method SHELXL-97
_cell_angle_alpha 98.9700(10)
_cell_angle_beta 95.8430(10)
_cell_angle_gamma 106.3500(10)
_cell_formula_units_Z 2
_cell_length_a 6.6704(5)
_cell_length_b 9.8045(7)
_cell_length_c 10.8940(7)
_cell_measurement_reflns_used 4760
_cell_measurement_temperature 173(2)
_cell_measurement_theta_max 28.27
_cell_measurement_theta_min 2.21
_cell_volume 667.27(8)
_computing_cell_refinement 'SMART, SAINT'
_computing_data_collection SMART
_computing_data_reduction SAINT
_computing_molecular_graphics 'SHELXP-93 (Sheldrick, 1993)'
_computing_publication_material 'SHELXCIF-93 (Sheldrick, 1993)'
_computing_structure_refinement 'SHELXL-97 (Sheldrick, 1997)'
_computing_structure_solution 'SHELXS-97 (Sheldrick, 1990)'
_diffrn_ambient_temperature 173(2)
_diffrn_measured_fraction_theta_full 0.904
_diffrn_measured_fraction_theta_max 0.904
_diffrn_measurement_device_type 'Bruker SMART APEX CCD'
_diffrn_measurement_method '0.3 deg wide \w exposures'
_diffrn_radiation_monochromator graphite
_diffrn_radiation_source 'fine-focus sealed tube'
_diffrn_radiation_type MoK\a
_diffrn_radiation_wavelength 0.71073
_diffrn_reflns_av_R_equivalents 0.0150
_diffrn_reflns_av_sigmaI/netI 0.0206
_diffrn_reflns_limit_h_max 8
_diffrn_reflns_limit_h_min -8
_diffrn_reflns_limit_k_max 13
_diffrn_reflns_limit_k_min -13
_diffrn_reflns_limit_l_max 13
_diffrn_reflns_limit_l_min -14
_diffrn_reflns_number 5829
_diffrn_reflns_theta_full 28.27
_diffrn_reflns_theta_max 28.27
_diffrn_reflns_theta_min 1.92
_diffrn_standards_decay_% 0
_diffrn_standards_interval_count na
_diffrn_standards_interval_time na
_diffrn_standards_number 'none (area detector data)'
_exptl_absorpt_coefficient_mu 0.536
_exptl_absorpt_correction_T_max 0.9533
_exptl_absorpt_correction_T_min 0.8776
_exptl_absorpt_correction_type 'multi-scan (SADABS)'
_exptl_crystal_colour colorless
_exptl_crystal_density_diffrn 1.177
_exptl_crystal_density_method none
_exptl_crystal_description block
_exptl_crystal_F_000 256
_exptl_crystal_size_max 0.25
_exptl_crystal_size_mid 0.12
_exptl_crystal_size_min 0.09
_refine_diff_density_max 0.528
_refine_diff_density_min -0.445
_refine_diff_density_rms 0.062
_refine_ls_extinction_coef noref
_refine_ls_extinction_method none
_refine_ls_goodness_of_fit_ref 1.077
_refine_ls_hydrogen_treatment refall
_refine_ls_matrix_type full
_refine_ls_number_parameters 189
_refine_ls_number_reflns 2987
_refine_ls_number_restraints 0
_refine_ls_restrained_S_all 1.077
_refine_ls_R_factor_all 0.0329
_refine_ls_R_factor_gt 0.0303
_refine_ls_shift/su_max 0.001
_refine_ls_shift/su_mean 0.000
_refine_ls_structure_factor_coef Fsqd
_refine_ls_weighting_details 'calc w=1/[\s^2^(Fo^2^)+(0.0428P)^2^+0.1721P] where P=(Fo^2^+2Fc^2^)/3'
_refine_ls_weighting_scheme calc
_refine_ls_wR_factor_gt 0.0798
_refine_ls_wR_factor_ref 0.0821
_reflns_number_gt 2760
_reflns_number_total 2987
_reflns_threshold_expression >2sigma(I)
_cod_data_source_file ja065037jsi20060721_015422.cif
_cod_data_source_block S2Si2C8H20_25a
_cod_database_code 4111080

loop_
_symmetry_equiv_pos_as_xyz
'x, y, z'
'-x, -y, -z'

loop_
_atom_site_label
_atom_site_type_symbol
_atom_site_fract_x
_atom_site_fract_y
_atom_site_fract_z
_atom_site_U_iso_or_equiv
_atom_site_adp_type
_atom_site_occupancy
_atom_site_symmetry_multiplicity
_atom_site_calc_flag
S1 S 0.20738(7) 0.23210(4) 0.59144(4) 0.04548(13) Uani 1 1 d
S2 S 0.67765(6) 0.20198(4) 0.93507(4) 0.04472(13) Uani 1 1 d
Si2 Si 0.26720(6) -0.00580(4) 0.74715(3) 0.02867(11) Uani 1 1 d
Si1 Si 0.65545(6) 0.41888(4) 0.75240(3) 0.03010(11) Uani 1 1 d
C1 C 0.3586(2) 0.37286(16) 0.72248(14) 0.0356(3) Uani 1 1 d
C2 C 0.7560(2) 0.26964(16) 0.79616(14) 0.0351(3) Uani 1 1 d
C3 C 0.3933(2) 0.12388(15) 0.89944(13) 0.0334(3) Uani 1 1 d
C4 C 0.3026(2) 0.07780(16) 0.60320(13) 0.0363(3) Uani 1 1 d
C5 C 0.7639(4) 0.4665(2) 0.60900(18) 0.0536(4) Uani 1 1 d
C6 C 0.7473(3) 0.57372(19) 0.88820(18) 0.0503(4) Uani 1 1 d
C7 C 0.3778(3) -0.16050(18) 0.72807(18) 0.0445(4) Uani 1 1 d
C8 C -0.0191(2) -0.06840(19) 0.75790(19) 0.0435(4) Uani 1 1 d
H1A H 0.300(3) 0.3629(19) 0.7983(17) 0.042(4) Uiso 1 1 d
H1B H 0.339(3) 0.457(2) 0.7004(18) 0.053(5) Uiso 1 1 d
H2A H 0.743(3) 0.193(2) 0.7276(17) 0.045(5) Uiso 1 1 d
H2B H 0.909(3) 0.314(2) 0.8217(17) 0.050(5) Uiso 1 1 d
H3A H 0.327(3) 0.198(2) 0.9119(16) 0.044(5) Uiso 1 1 d
H3B H 0.361(3) 0.0679(19) 0.9653(17) 0.045(5) Uiso 1 1 d
H4A H 0.444(3) 0.1002(19) 0.5844(17) 0.048(5) Uiso 1 1 d
H4B H 0.212(3) 0.002(2) 0.5322(18) 0.056(5) Uiso 1 1 d
H5A H 0.718(4) 0.393(3) 0.544(3) 0.088(8) Uiso 1 1 d
H5B H 0.735(4) 0.547(3) 0.585(2) 0.092(8) Uiso 1 1 d
H5C H 0.912(5) 0.490(3) 0.616(2) 0.095(8) Uiso 1 1 d
H6A H 0.694(4) 0.648(3) 0.874(2) 0.090(8) Uiso 1 1 d
H6B H 0.881(4) 0.612(2) 0.899(2) 0.069(7) Uiso 1 1 d
H6C H 0.698(3) 0.542(2) 0.961(2) 0.066(6) Uiso 1 1 d
H7A H 0.513(4) -0.134(3) 0.720(2) 0.091(8) Uiso 1 1 d
H7B H 0.360(4) -0.214(3) 0.789(2) 0.085(8) Uiso 1 1 d
H7C H 0.310(4) -0.227(3) 0.656(2) 0.081(7) Uiso 1 1 d
H8A H -0.041(3) -0.106(3) 0.829(2) 0.077(7) Uiso 1 1 d
H8B H -0.095(4) -0.138(3) 0.687(2) 0.084(7) Uiso 1 1 d
H8C H -0.076(4) 0.010(3) 0.765(2) 0.083(7) Uiso 1 1 d

loop_
_atom_site_aniso_label
_atom_site_aniso_U_11
_atom_site_aniso_U_22
_atom_site_aniso_U_33
_atom_site_aniso_U_23
_atom_site_aniso_U_13
_atom_site_aniso_U_12
S1 0.0458(2) 0.0383(2) 0.0432(2) 0.01188(16) -0.01472(17) 0.00362(16)
S2 0.0428(2) 0.0423(2) 0.0384(2) 0.01568(16) -0.01129(16) -0.00219(16)
Si2 0.02783(19) 0.02561(18) 0.02991(19) 0.00284(14) 0.00214(14) 0.00604(14)
Si1 0.0324(2) 0.02668(19) 0.02812(19) 0.00492(14) 0.00397(14) 0.00444(14)
C1 0.0360(7) 0.0322(7) 0.0381(7) 0.0073(6) 0.0018(6) 0.0105(6)
C2 0.0302(7) 0.0353(7) 0.0384(7) 0.0085(6) 0.0029(6) 0.0077(5)
C3 0.0394(7) 0.0293(6) 0.0286(6) 0.0062(5) 0.0034(5) 0.0059(6)
C4 0.0401(8) 0.0335(7) 0.0281(7) 0.0018(5) -0.0009(6) 0.0038(6)
C5 0.0637(12) 0.0562(11) 0.0439(10) 0.0210(9) 0.0198(9) 0.0126(9)
C6 0.0564(11) 0.0358(8) 0.0466(10) -0.0041(7) -0.0011(8) 0.0042(8)
C7 0.0477(9) 0.0369(8) 0.0511(10) 0.0036(7) 0.0069(8) 0.0192(7)
C8 0.0310(7) 0.0418(8) 0.0558(10) 0.0102(8) 0.0066(7) 0.0075(6)

loop_
_atom_type_symbol
_atom_type_description
_atom_type_scat_dispersion_real
_atom_type_scat_dispersion_imag
_atom_type_scat_source
C C 0.0033 0.0016 'International Tables Vol C Tables 4.2.6.8 and 6.1.1.4'
H H 0.0000 0.0000 'International Tables Vol C Tables 4.2.6.8 and 6.1.1.4'
Si Si 0.0817 0.0704 'International Tables Vol C Tables 4.2.6.8 and 6.1.1.4'
S S 0.1246 0.1234 'International Tables Vol C Tables 4.2.6.8 and 6.1.1.4'

loop_
_geom_angle_atom_site_label_1
_geom_angle_atom_site_label_2
_geom_angle_atom_site_label_3
_geom_angle
_geom_angle_publ_flag
C1 S1 C4 105.51(7) y
C1 S1 S2 51.00(5) y
C4 S1 S2 55.12(5) y
C3 S2 C2 105.15(7) y
C3 S2 S1 51.08(5) y
C2 S2 S1 54.86(5) y
C8 Si2 C7 110.92(8) y
C8 Si2 C3 105.22(8) y
C7 Si2 C3 110.64(8) y
C8 Si2 C4 108.82(8) y
C7 Si2 C4 107.17(8) y
C3 Si2 C4 114.09(6) y
C5 Si1 C6 112.07(10) y
C5 Si1 C2 107.58(9) y
C6 Si1 C2 107.43(8) y
C5 Si1 C1 109.34(9) y
C6 Si1 C1 105.83(9) y
C2 Si1 C1 114.67(7) y
S1 C1 Si1 119.87(8) y
S1 C1 H1A 111.9(11) n
Si1 C1 H1A 111.2(10) n
S1 C1 H1B 103.5(12) n
Si1 C1 H1B 102.3(12) n
H1A C1 H1B 106.3(15) n
S2 C2 Si1 117.46(8) y
S2 C2 H2A 112.0(11) n
Si1 C2 H2A 114.1(11) n
S2 C2 H2B 101.7(10) n
Si1 C2 H2B 105.3(11) n
H2A C2 H2B 104.3(15) n
S2 C3 Si2 120.47(8) y
S2 C3 H3A 110.1(11) n
Si2 C3 H3A 110.0(11) n
S2 C3 H3B 102.7(10) n
Si2 C3 H3B 105.6(11) n
H3A C3 H3B 106.7(14) n
S1 C4 Si2 118.36(8) y
S1 C4 H4A 108.6(11) n
Si2 C4 H4A 113.7(11) n
S1 C4 H4B 103.1(11) n
Si2 C4 H4B 105.2(11) n
H4A C4 H4B 106.7(15) n
Si1 C5 H5A 111.9(17) n
Si1 C5 H5B 114.1(16) n
H5A C5 H5B 108(2) n
Si1 C5 H5C 114.4(16) n
H5A C5 H5C 103(2) n
H5B C5 H5C 104(2) n
Si1 C6 H6A 111.3(16) n
Si1 C6 H6B 111.9(15) n
H6A C6 H6B 104(2) n
Si1 C6 H6C 109.0(13) n
H6A C6 H6C 108(2) n
H6B C6 H6C 113(2) n
Si2 C7 H7A 112.5(17) n
Si2 C7 H7B 115.0(16) n
H7A C7 H7B 109(2) n
Si2 C7 H7C 110.9(15) n
H7A C7 H7C 106(2) n
H7B C7 H7C 103(2) n
Si2 C8 H8A 110.9(14) n
Si2 C8 H8B 111.6(15) n
H8A C8 H8B 109(2) n
Si2 C8 H8C 110.7(15) n
H8A C8 H8C 105.5(19) n
H8B C8 H8C 109(2) n

loop_
_geom_bond_atom_site_label_1
_geom_bond_atom_site_label_2
_geom_bond_distance
_geom_bond_publ_flag
S1 C1 1.8081(15) y
S1 C4 1.8147(16) y
S1 S2 4.7347(6) y
S2 C3 1.8093(15) y
S2 C2 1.8116(15) y
Si2 C8 1.8561(16) y
Si2 C7 1.8576(16) y
Si2 C3 1.8795(14) y
Si2 C4 1.8852(15) y
Si1 C5 1.8572(17) y
Si1 C6 1.8601(17) y
Si1 C2 1.8769(15) y
Si1 C1 1.8840(15) y
C1 H1A 0.957(18) n
C1 H1B 0.93(2) n
C2 H2A 0.950(19) n
C2 H2B 0.979(19) n
C3 H3A 0.948(18) n
C3 H3B 0.974(18) n
C4 H4A 0.960(18) n
C4 H4B 0.99(2) n
C5 H5A 0.89(3) n
C5 H5B 0.93(3) n
C5 H5C 0.94(3) n
C6 H6A 0.92(3) n
C6 H6B 0.85(2) n
C6 H6C 0.95(2) n
C7 H7A 0.88(3) n
C7 H7B 0.90(3) n
C7 H7C 0.92(3) n
C8 H8A 0.91(2) n
C8 H8B 0.94(3) n
C8 H8C 0.94(3) n

loop_
_geom_torsion_atom_site_label_1
_geom_torsion_atom_site_label_2
_geom_torsion_atom_site_label_3
_geom_torsion_atom_site_label_4
_geom_torsion
_geom_torsion_publ_flag
C1 S1 S2 C3 110.95(9) y
C4 S1 S2 C3 -79.37(9) y
C1 S1 S2 C2 -80.75(9) y
C4 S1 S2 C2 88.93(8) y
C4 S1 C1 Si1 49.50(11) y
S2 S1 C1 Si1 58.28(7) y
C5 Si1 C1 S1 56.02(12) n
C6 Si1 C1 S1 176.91(9) n
C2 Si1 C1 S1 -64.87(11) y
C3 S2 C2 Si1 63.55(10) y
S1 S2 C2 Si1 54.14(6) y
C5 Si1 C2 S2 179.26(9) n
C6 Si1 C2 S2 58.42(11) n
C1 Si1 C2 S2 -58.89(11) y
C2 S2 C3 Si2 49.14(10) y
S1 S2 C3 Si2 59.03(7) y
C8 Si2 C3 S2 175.35(9) n
C7 Si2 C3 S2 55.49(11) n
C4 Si2 C3 S2 -65.45(11) y
C1 S1 C4 Si2 62.27(10) y
S2 S1 C4 Si2 53.95(6) y
C8 Si2 C4 S1 59.32(10) n
C7 Si2 C4 S1 179.33(9) n
C3 Si2 C4 S1 -57.83(11) y
